data_4129451
loop_
_publ_author_name
'Koo, Bon Jun'
'Huynh, Michael'
'Halbach, Robert L.'
'Stubbe, JoAnne'
'Nocera, Daniel G.'

_publ_section_title
;
 Modulation of Phenol Oxidation in Cofacial Dyads.
;
_journal_issue 37
_journal_name_full 'Journal of the American Chemical Society'
_journal_page_first 11860
_journal_page_last 11863
_journal_paper_doi 10.1021/jacs.5b05955
_journal_volume 137
_journal_year 2015
_chemical_absolute_configuration unk
_chemical_formula_moiety 'C35 H38 O3'
_chemical_formula_sum 'C35 H38 O3'
_chemical_formula_weight 506.65
_space_group_crystal_system orthorhombic
_space_group_IT_number 33
_space_group_name_Hall 'P 2c -2n'
_space_group_name_H-M_alt 'P n a 21'
_atom_sites_solution_hydrogens geom
_atom_sites_solution_primary direct
_atom_sites_solution_secondary difmap
_audit_creation_date 2014-02-12
_audit_creation_method
;
Olex2 1.2
(compiled 2013.11.15 svn.r2834 for OlexSys, GUI svn.r4715)
;
_cell_angle_alpha 90.00
_cell_angle_beta 90.00
_cell_angle_gamma 90.00
_cell_formula_units_Z 8
_cell_length_a 10.0579(15)
_cell_length_b 25.425(4)
_cell_length_c 22.169(4)
_cell_measurement_reflns_used 3473
_cell_measurement_temperature 100(2)
_cell_measurement_theta_max 26.38
_cell_measurement_theta_min 2.44
_cell_volume 5669.1(16)
_computing_molecular_graphics 'Olex2 (Dolomanov et al., 2009)'
_computing_publication_material 'Olex2 (Dolomanov et al., 2009)'
_computing_structure_refinement 'XL (Sheldrick, 2008)'
_computing_structure_solution 'SHELXS-97 (Sheldrick, 2008)'
_diffrn_ambient_temperature 100.0
_diffrn_measured_fraction_theta_full 0.999
_diffrn_measured_fraction_theta_max 0.999
_diffrn_measurement_device_type 'Bruker APEX-II CCD'
_diffrn_measurement_method '\f and \w scans'
_diffrn_radiation_monochromator graphite
_diffrn_radiation_type MoK\a
_diffrn_radiation_wavelength 0.71073
_diffrn_reflns_av_R_equivalents 0.1413
_diffrn_reflns_av_unetI/netI 0.1191
_diffrn_reflns_limit_h_max 12
_diffrn_reflns_limit_h_min -11
_diffrn_reflns_limit_k_max 31
_diffrn_reflns_limit_k_min -30
_diffrn_reflns_limit_l_max 27
_diffrn_reflns_limit_l_min -27
_diffrn_reflns_number 45489
_diffrn_reflns_theta_full 26.37
_diffrn_reflns_theta_max 26.37
_diffrn_reflns_theta_min 1.22
_diffrn_source 'fine-focus sealed tube'
_diffrn_standards_number 0
_exptl_absorpt_coefficient_mu 0.074
_exptl_absorpt_correction_T_max 0.993
_exptl_absorpt_correction_T_min 0.982
_exptl_absorpt_correction_type multi-scan
_exptl_absorpt_process_details
;
SADABS-2012/1 (Bruker,2012) was used for absorption correction.
wR2(int) was 0.0974 before and 0.0739 after correction.
The Ratio of minimum to maximum transmission is 0.7361.
The \l/2 correction factor is 0.0015.
;
_exptl_crystal_colour colourless
_exptl_crystal_density_diffrn 1.187
_exptl_crystal_density_method 'not measured'
_exptl_crystal_description Rod
_exptl_crystal_F_000 2176
_exptl_crystal_size_max 0.8
_exptl_crystal_size_mid 0.2
_exptl_crystal_size_min 0.1
_refine_diff_density_max 0.396
_refine_diff_density_min -0.293
_refine_diff_density_rms 0.058
_refine_ls_abs_structure_details 'Flack H D (1983), Acta Cryst. A39, 876-881'
_refine_ls_abs_structure_Flack -0.9(12)
_refine_ls_extinction_method none
_refine_ls_goodness_of_fit_ref 0.971
_refine_ls_hydrogen_treatment mixed
_refine_ls_matrix_type full
_refine_ls_number_parameters 705
_refine_ls_number_reflns 11529
_refine_ls_number_restraints 723
_refine_ls_restrained_S_all 0.942
_refine_ls_R_factor_all 0.1323
_refine_ls_R_factor_gt 0.0607
_refine_ls_shift/su_max 0.000
_refine_ls_shift/su_mean 0.000
_refine_ls_structure_factor_coef Fsqd
_refine_ls_weighting_details 'calc w=1/[\s^2^(Fo^2^)+(0.0648P)^2^+0.0000P] where P=(Fo^2^+2Fc^2^)/3'
_refine_ls_weighting_scheme calc
_refine_ls_wR_factor_gt 0.1235
_refine_ls_wR_factor_ref 0.1500
_reflns_number_gt 6587
_reflns_number_total 11600
_reflns_threshold_expression >2sigma(I)
_cod_data_source_file ja5b05955_si_002.cif
_cod_data_source_block DPX
_cod_original_cell_volume 5669.0(15)
_cod_database_code 4129451
_olex2_refinement_description
;
1. Fixed Uiso
 At 1.2 times of:
  All C(H) groups
 At 1.5 times of:
  All C(H,H,H) groups, All O(H) groups
2. Rigid bond restraints
 All non-hydrogen atoms
 with sigma for 1-2 distances of 0.01 and sigma for 1-3 distances of 0.01
3. Uiso/Uaniso restraints and constraints
All non-hydrogen atoms have similar U: within 1.7A with sigma of 0.04 and sigma
for terminal atoms of 0.08
4.a Aromatic/amide H refined with riding coordinates:
 C37(H37), C38(H38), C40(H40), C41(H41), C43(H43), C49(H49), C57(H57),
 C63(H63), C66(H66), C67(H67), C69(H69), C70(H70), C2(H2), C3(H3), C5(H5),
 C6(H6A), C8(H8), C14(H14), C21(H21), C27(H27), C31(H31), C32(H32), C34(H34),
 C35(H35)
4.b Idealised Me refined as rotating group:
 C46(H46A,H46B,H46C), C47(H47A,H47B,H47C), C48(H48A,H48B,H48C), C53(H53A,H53B,
 H53C), C54(H54A,H54B,H54C), C60(H60A,H60B,H60C), C61(H61A,H61B,H61C), C62(H62A,
 H62B,H62C), C11(H11A,H11B,H11C), C12(H12A,H12B,H12C), C13(H13A,H13B,H13C),
 C18(H18A,H18B,H18C), C19(H19A,H19B,H19C), C24(H24A,H24B,H24C), C25(H25A,H25B,
 H25C), C26(H26A,H26B,H26C)
4.c Idealised tetrahedral OH refined as rotating group:
 O4(H4), O6(H6), O1(H1), O3(H3A)
;

loop_
_space_group_symop_id
_space_group_symop_operation_xyz
1 'x, y, z'
2 '-x, -y, z+1/2'
3 'x+1/2, -y+1/2, z'
4 '-x+1/2, y+1/2, z+1/2'

loop_
_atom_site_label
_atom_site_type_symbol
_atom_site_fract_x
_atom_site_fract_y
_atom_site_fract_z
_atom_site_U_iso_or_equiv
_atom_site_adp_type
_atom_site_occupancy
_atom_site_symmetry_multiplicity
_atom_site_calc_flag
_atom_site_refinement_flags_posn
_atom_site_refinement_flags_adp
H4 H -0.8302 -0.1479 -0.7212 0.035 Uiso 1 1 calc GR .
H6 H -0.7680 -0.3275 -0.7375 0.037 Uiso 1 1 calc GR .
H37 H -1.0463 -0.0609 -0.7760 0.022 Uiso 1 1 calc R .
H38 H -1.1120 -0.0562 -0.8763 0.019 Uiso 1 1 calc R .
H40 H -0.8448 -0.1691 -0.9191 0.020 Uiso 1 1 calc R .
H41 H -0.7800 -0.1728 -0.8181 0.022 Uiso 1 1 calc R .
H43 H -1.0432 -0.0317 -0.9762 0.018 Uiso 1 1 calc R .
H46A H -0.9955 0.0321 -1.0372 0.060 Uiso 1 1 calc GR .
H46B H -1.0507 0.0673 -1.0915 0.060 Uiso 1 1 calc GR .
H46C H -0.9604 0.0169 -1.1054 0.060 Uiso 1 1 calc GR .
H47A H -1.3433 0.0020 -1.0449 0.061 Uiso 1 1 calc GR .
H47B H -1.2812 0.0587 -1.0592 0.061 Uiso 1 1 calc GR .
H47C H -1.2321 0.0263 -1.0014 0.061 Uiso 1 1 calc GR .
H48A H -1.1332 -0.0212 -1.1717 0.063 Uiso 1 1 calc GR .
H48B H -1.2169 0.0315 -1.1607 0.063 Uiso 1 1 calc GR .
H48C H -1.2837 -0.0246 -1.1486 0.063 Uiso 1 1 calc GR .
H49 H -1.1951 -0.1013 -1.1234 0.021 Uiso 1 1 calc R .
H53A H -1.0000 -0.1981 -1.1484 0.032 Uiso 1 1 calc GR .
H53B H -1.1258 -0.1727 -1.1817 0.032 Uiso 1 1 calc GR .
H53C H -1.1112 -0.2353 -1.1775 0.032 Uiso 1 1 calc GR .
H54A H -1.3480 -0.2305 -1.1334 0.028 Uiso 1 1 calc GR .
H54B H -1.3420 -0.1676 -1.1332 0.028 Uiso 1 1 calc GR .
H54C H -1.3717 -0.1988 -1.0720 0.028 Uiso 1 1 calc GR .
H57 H -1.2100 -0.3023 -1.1246 0.019 Uiso 1 1 calc R .
H60A H -1.0432 -0.3910 -1.1571 0.077 Uiso 1 1 calc GR .
H60B H -1.0699 -0.4516 -1.1422 0.077 Uiso 1 1 calc GR .
H60C H -0.9737 -0.4177 -1.0999 0.077 Uiso 1 1 calc GR .
H61A H -1.3720 -0.3861 -1.1009 0.058 Uiso 1 1 calc GR .
H61B H -1.3171 -0.4339 -1.1408 0.058 Uiso 1 1 calc GR .
H61C H -1.2816 -0.3746 -1.1588 0.058 Uiso 1 1 calc GR .
H62A H -1.1142 -0.4482 -1.0145 0.053 Uiso 1 1 calc GR .
H62B H -1.2179 -0.4768 -1.0584 0.053 Uiso 1 1 calc GR .
H62C H -1.2684 -0.4329 -1.0119 0.053 Uiso 1 1 calc GR .
H63 H -1.0638 -0.3756 -0.9785 0.018 Uiso 1 1 calc R .
H66 H -0.8356 -0.3443 -0.9358 0.020 Uiso 1 1 calc R .
H67 H -0.7358 -0.3478 -0.8404 0.023 Uiso 1 1 calc R .
H69 H -1.0213 -0.2527 -0.7744 0.025 Uiso 1 1 calc R .
H70 H -1.1191 -0.2473 -0.8695 0.021 Uiso 1 1 calc R .
C36 C -0.9125(4) -0.11879(14) -0.78781(15) 0.0172(8) Uani 1 1 d . U
C37 C -1.0070(3) -0.08355(15) -0.80499(16) 0.0180(8) Uani 1 1 d . U
C38 C -1.0455(4) -0.08078(13) -0.86482(15) 0.0160(8) Uani 1 1 d . U
C39 C -0.9890(3) -0.11323(13) -0.90854(15) 0.0143(8) Uani 1 1 d . U
C40 C -0.8878(4) -0.14740(13) -0.89016(15) 0.0164(8) Uani 1 1 d . U
C41 C -0.8496(4) -0.14979(14) -0.83009(15) 0.0181(9) Uani 1 1 d . U
C42 C -1.0414(3) -0.11102(13) -0.97138(15) 0.0134(8) Uani 1 1 d . U
C43 C -1.0665(3) -0.06263(13) -0.99785(15) 0.0146(8) Uani 1 1 d . U
C44 C -1.1242(3) -0.05705(13) -1.05465(15) 0.0137(8) Uani 1 1 d . U
C45 C -1.1529(4) -0.00270(13) -1.08175(15) 0.0179(8) Uani 1 1 d . U
C46 C -1.0288(4) 0.03144(17) -1.0787(2) 0.0403(12) Uani 1 1 d . U
C47 C -1.2624(4) 0.02346(17) -1.0433(2) 0.0408(11) Uani 1 1 d . U
C48 C -1.2009(5) -0.00438(16) -1.1464(2) 0.0423(12) Uani 1 1 d . U
C49 C -1.1559(4) -0.10365(13) -1.08452(16) 0.0173(8) Uani 1 1 d . U
C50 C -1.1334(3) -0.15336(13) -1.06061(15) 0.0132(8) Uani 1 1 d . U
C51 C -1.0748(4) -0.15631(13) -1.00441(15) 0.0141(8) Uani 1 1 d . U
C52 C -1.1719(4) -0.20172(13) -1.09649(15) 0.0148(8) Uani 1 1 d . U
C53 C -1.0953(4) -0.20199(14) -1.15646(15) 0.0216(9) Uani 1 1 d . U
C54 C -1.3221(3) -0.19948(14) -1.10999(16) 0.0186(8) Uani 1 1 d . U
C55 C -1.1420(3) -0.25130(13) -1.06106(15) 0.0139(8) Uani 1 1 d . U
C56 C -1.0844(3) -0.24986(14) -1.00446(14) 0.0124(8) Uani 1 1 d . U
C57 C -1.1703(4) -0.30076(13) -1.08580(16) 0.0162(8) Uani 1 1 d . U
C58 C -1.1432(4) -0.34745(13) -1.05637(16) 0.0165(8) Uani 1 1 d . U
C59 C -1.1724(4) -0.40131(13) -1.08578(15) 0.0168(8) Uani 1 1 d . U
C60 C -1.0543(5) -0.41676(19) -1.1247(2) 0.0515(14) Uani 1 1 d . U
C61 C -1.2969(4) -0.39876(16) -1.1251(2) 0.0387(12) Uani 1 1 d . U
C62 C -1.1952(5) -0.44353(15) -1.03846(18) 0.0351(11) Uani 1 1 d . U
C63 C -1.0842(4) -0.34407(14) -0.99962(16) 0.0148(8) Uani 1 1 d . U
C64 C -1.0541(4) -0.29585(14) -0.97285(15) 0.0139(8) Uani 1 1 d . U
C65 C -0.9882(3) -0.29563(13) -0.91281(15) 0.0142(8) Uani 1 1 d . U
C66 C -0.8737(4) -0.32533(14) -0.90320(15) 0.0166(8) Uani 1 1 d . U
C67 C -0.8142(4) -0.32761(14) -0.84641(15) 0.0192(8) Uani 1 1 d . U
C68 C -0.8697(4) -0.30054(14) -0.79963(15) 0.0177(8) Uani 1 1 d . U
C69 C -0.9833(4) -0.27099(15) -0.80756(16) 0.0210(9) Uani 1 1 d . U
C70 C -1.0417(4) -0.26816(13) -0.86397(15) 0.0177(8) Uani 1 1 d . U
O4 O -0.8852(3) -0.12344(10) -0.72666(10) 0.0233(6) Uani 1 1 d . U
O5 O -1.0502(2) -0.20345(9) -0.97572(10) 0.0152(5) Uani 1 1 d . U
O6 O -0.8114(3) -0.29971(10) -0.74279(10) 0.0249(6) Uani 1 1 d . U
H1 H -0.7566 -0.2335 -0.7126 0.034 Uiso 1 1 calc GR .
H2 H -0.6292 -0.1546 -0.6067 0.024 Uiso 1 1 calc R .
H3 H -0.6957 -0.1543 -0.5054 0.021 Uiso 1 1 calc R .
H3A H -0.6997 -0.3983 -0.7111 0.036 Uiso 1 1 calc GR .
H5 H -0.9740 -0.2644 -0.5425 0.022 Uiso 1 1 calc R .
H6A H -0.9089 -0.2650 -0.6430 0.023 Uiso 1 1 calc R .
H8 H -0.9031 -0.1271 -0.4458 0.018 Uiso 1 1 calc R .
H11A H -0.9384 -0.0516 -0.4065 0.065 Uiso 1 1 calc GR .
H11B H -1.0556 -0.0254 -0.3680 0.065 Uiso 1 1 calc GR .
H11C H -1.0891 -0.0695 -0.4172 0.065 Uiso 1 1 calc GR .
H12A H -0.8882 -0.1134 -0.2656 0.103 Uiso 1 1 calc GR .
H12B H -0.9164 -0.0522 -0.2770 0.103 Uiso 1 1 calc GR .
H12C H -0.8132 -0.0832 -0.3190 0.103 Uiso 1 1 calc GR .
H13A H -1.2108 -0.1134 -0.3307 0.059 Uiso 1 1 calc GR .
H13B H -1.1596 -0.0656 -0.2898 0.059 Uiso 1 1 calc GR .
H13C H -1.1306 -0.1250 -0.2698 0.059 Uiso 1 1 calc GR .
H14 H -1.0417 -0.1991 -0.2975 0.018 Uiso 1 1 calc R .
H18A H -0.8188 -0.3019 -0.2809 0.029 Uiso 1 1 calc GR .
H18B H -0.9319 -0.3325 -0.2443 0.029 Uiso 1 1 calc GR .
H18C H -0.9292 -0.2695 -0.2445 0.029 Uiso 1 1 calc GR .
H19A H -1.1690 -0.2712 -0.2811 0.029 Uiso 1 1 calc GR .
H19B H -1.1656 -0.3342 -0.2822 0.029 Uiso 1 1 calc GR .
H19C H -1.2051 -0.3022 -0.3418 0.029 Uiso 1 1 calc GR .
H21 H -1.0358 -0.4034 -0.3019 0.020 Uiso 1 1 calc R .
H24A H -0.9816 -0.4819 -0.2581 0.062 Uiso 1 1 calc GR .
H24B H -1.0593 -0.5359 -0.2699 0.062 Uiso 1 1 calc GR .
H24C H -1.1313 -0.4808 -0.2825 0.062 Uiso 1 1 calc GR .
H25A H -0.8376 -0.5370 -0.3925 0.053 Uiso 1 1 calc GR .
H25B H -0.8879 -0.5692 -0.3348 0.053 Uiso 1 1 calc GR .
H25C H -0.7994 -0.5174 -0.3261 0.053 Uiso 1 1 calc GR .
H26A H -1.1832 -0.5053 -0.3877 0.054 Uiso 1 1 calc GR .
H26B H -1.1212 -0.5618 -0.3732 0.054 Uiso 1 1 calc GR .
H26C H -1.0693 -0.5290 -0.4301 0.054 Uiso 1 1 calc GR .
H27 H -0.8957 -0.4694 -0.4542 0.019 Uiso 1 1 calc R .
H31 H -0.6683 -0.3385 -0.4938 0.019 Uiso 1 1 calc R .
H32 H -0.5731 -0.3353 -0.5897 0.022 Uiso 1 1 calc R .
H34 H -0.8724 -0.4246 -0.6553 0.023 Uiso 1 1 calc R .
H35 H -0.9647 -0.4291 -0.5590 0.024 Uiso 1 1 calc R .
C1 C -0.7634(4) -0.20975(13) -0.63374(14) 0.0175(8) Uani 1 1 d . U
C2 C -0.6994(4) -0.17679(14) -0.59354(15) 0.0198(8) Uani 1 1 d . U
C3 C -0.7395(4) -0.17665(14) -0.53346(15) 0.0178(8) Uani 1 1 d . U
C4 C -0.8426(3) -0.20871(13) -0.51388(15) 0.0131(8) Uani 1 1 d . U
C5 C -0.9044(4) -0.24189(14) -0.55544(15) 0.0186(8) Uani 1 1 d . U
C6 C -0.8658(4) -0.24241(14) -0.61496(15) 0.0193(8) Uani 1 1 d . U
C7 C -0.8924(3) -0.20653(14) -0.45096(15) 0.0151(8) Uani 1 1 d . U
C8 C -0.9221(4) -0.15841(13) -0.42416(15) 0.0153(8) Uani 1 1 d . U
C9 C -0.9783(4) -0.15422(13) -0.36716(15) 0.0147(8) Uani 1 1 d . U
C10 C -1.0087(4) -0.10018(13) -0.33934(15) 0.0171(8) Uani 1 1 d . U
C11 C -1.0243(5) -0.05796(16) -0.3870(2) 0.0435(12) Uani 1 1 d . U
C12 C -0.8967(5) -0.08599(19) -0.2964(3) 0.0684(19) Uani 1 1 d . U
C13 C -1.1391(4) -0.10114(16) -0.3043(2) 0.0390(11) Uani 1 1 d . U
C14 C -1.0034(3) -0.20100(14) -0.33655(15) 0.0151(8) Uani 1 1 d . U
C15 C -0.9750(3) -0.25075(13) -0.36043(15) 0.0133(8) Uani 1 1 d . U
C16 C -0.9194(4) -0.25208(13) -0.41771(15) 0.0145(8) Uani 1 1 d . U
C17 C -1.0014(4) -0.30071(13) -0.32473(14) 0.0137(8) Uani 1 1 d . U
C18 C -0.9123(4) -0.30119(14) -0.26854(15) 0.0196(8) Uani 1 1 d . U
C19 C -1.1487(3) -0.30222(14) -0.30572(16) 0.0193(8) Uani 1 1 d . U
C20 C -0.9703(3) -0.34931(13) -0.36297(15) 0.0138(8) Uani 1 1 d . U
C21 C -0.9966(4) -0.40005(13) -0.34070(16) 0.0166(8) Uani 1 1 d . U
C22 C -0.9680(4) -0.44507(14) -0.37266(15) 0.0165(8) Uani 1 1 d . U
C23 C -0.9953(4) -0.50046(14) -0.34878(17) 0.0220(9) Uani 1 1 d . U
C24 C -1.0465(5) -0.49971(16) -0.28405(19) 0.0410(12) Uani 1 1 d . U
C25 C -0.8686(4) -0.53407(16) -0.3507(2) 0.0351(11) Uani 1 1 d . U
C26 C -1.1019(4) -0.52649(15) -0.3886(2) 0.0358(11) Uani 1 1 d . U
C27 C -0.9135(4) -0.43898(14) -0.43070(15) 0.0161(8) Uani 1 1 d . U
C28 C -0.8848(3) -0.38951(13) -0.45476(15) 0.0139(8) Uani 1 1 d . U
C29 C -0.9145(4) -0.34553(13) -0.41949(16) 0.0138(8) Uani 1 1 d . U
C30 C -0.8255(3) -0.38528(13) -0.51592(15) 0.0139(8) Uani 1 1 d . U
C31 C -0.7095(4) -0.35661(13) -0.52624(16) 0.0159(8) Uani 1 1 d . U
C32 C -0.6534(4) -0.35427(14) -0.58345(15) 0.0180(8) Uani 1 1 d . U
C33 C -0.7137(4) -0.37923(14) -0.63092(15) 0.0170(8) Uani 1 1 d . U
C34 C -0.8304(4) -0.40736(14) -0.62235(15) 0.0196(8) Uani 1 1 d . U
C35 C -0.8847(4) -0.40992(14) -0.56499(15) 0.0201(9) Uani 1 1 d . U
O1 O -0.7242(3) -0.20772(9) -0.69398(10) 0.0223(6) Uani 1 1 d . U
O2 O -0.8823(2) -0.29813(9) -0.44567(10) 0.0168(6) Uani 1 1 d . U
O3 O -0.6600(3) -0.37685(10) -0.68863(10) 0.0241(6) Uani 1 1 d . U

loop_
_atom_site_aniso_label
_atom_site_aniso_U_11
_atom_site_aniso_U_22
_atom_site_aniso_U_33
_atom_site_aniso_U_23
_atom_site_aniso_U_13
_atom_site_aniso_U_12
C36 0.026(2) 0.0142(19) 0.0111(18) -0.0005(15) 0.0007(16) -0.0055(17)
C37 0.021(2) 0.019(2) 0.0139(17) -0.0030(16) 0.0019(16) -0.0015(16)
C38 0.018(2) 0.0101(18) 0.0199(18) 0.0011(16) -0.0019(16) -0.0003(15)
C39 0.018(2) 0.0132(18) 0.0121(17) 0.0026(15) -0.0001(15) -0.0033(15)
C40 0.020(2) 0.0143(19) 0.0145(18) -0.0014(15) -0.0016(15) -0.0011(16)
C41 0.018(2) 0.0159(19) 0.0208(19) 0.0057(16) 0.0010(16) 0.0024(16)
C42 0.013(2) 0.0115(18) 0.0160(18) 0.0024(15) 0.0001(15) -0.0009(15)
C43 0.017(2) 0.0103(18) 0.0167(18) 0.0011(15) 0.0001(15) -0.0029(15)
C44 0.015(2) 0.0120(17) 0.0140(18) 0.0028(15) 0.0055(15) 0.0007(15)
C45 0.026(2) 0.0106(17) 0.0170(18) 0.0044(15) -0.0021(16) -0.0010(16)
C46 0.037(3) 0.032(2) 0.051(3) 0.018(2) -0.011(2) -0.011(2)
C47 0.044(3) 0.030(2) 0.049(3) 0.006(2) 0.000(2) 0.012(2)
C48 0.059(3) 0.027(2) 0.041(2) 0.008(2) -0.018(2) -0.004(2)
C49 0.020(2) 0.0177(18) 0.0146(18) 0.0007(16) -0.0005(16) 0.0011(16)
C50 0.014(2) 0.0127(17) 0.0135(18) 0.0019(15) 0.0026(14) -0.0011(15)
C51 0.018(2) 0.0096(18) 0.0150(18) 0.0047(14) 0.0020(15) -0.0020(15)
C52 0.021(2) 0.0088(17) 0.0149(18) -0.0018(15) -0.0014(15) -0.0007(16)
C53 0.034(2) 0.0154(19) 0.0157(18) 0.0030(16) -0.0023(16) 0.0040(18)
C54 0.019(2) 0.0155(19) 0.0211(19) -0.0011(17) -0.0065(16) 0.0009(17)
C55 0.018(2) 0.0093(17) 0.0149(18) 0.0007(15) 0.0008(15) 0.0024(15)
C56 0.014(2) 0.0115(17) 0.0114(17) -0.0033(14) 0.0037(14) -0.0019(16)
C57 0.018(2) 0.0145(18) 0.0157(18) -0.0043(16) -0.0041(15) -0.0007(16)
C58 0.018(2) 0.0088(17) 0.023(2) -0.0016(16) 0.0016(16) -0.0015(15)
C59 0.021(2) 0.0112(17) 0.0182(19) -0.0024(16) -0.0055(16) -0.0004(16)
C60 0.049(3) 0.038(3) 0.067(3) -0.031(3) 0.029(3) -0.010(2)
C61 0.047(3) 0.019(2) 0.049(3) -0.002(2) -0.023(2) -0.003(2)
C62 0.057(3) 0.017(2) 0.031(2) 0.0056(18) -0.011(2) -0.010(2)
C63 0.017(2) 0.0124(19) 0.0153(18) 0.0033(15) -0.0001(15) 0.0022(16)
C64 0.012(2) 0.0159(19) 0.0134(17) 0.0015(15) 0.0030(14) 0.0014(16)
C65 0.022(2) 0.0083(17) 0.0129(16) 0.0018(15) -0.0025(15) -0.0013(16)
C66 0.020(2) 0.0128(18) 0.0167(18) -0.0042(16) 0.0001(15) 0.0012(16)
C67 0.021(2) 0.0178(19) 0.0192(18) 0.0008(16) 0.0005(16) 0.0033(17)
C68 0.023(2) 0.0135(18) 0.0163(17) 0.0048(16) -0.0051(16) -0.0040(17)
C69 0.029(2) 0.021(2) 0.0125(17) 0.0010(16) 0.0058(17) 0.0026(17)
C70 0.024(2) 0.0128(18) 0.0163(18) 0.0028(16) -0.0010(16) 0.0021(16)
O4 0.0346(18) 0.0216(15) 0.0137(12) 0.0006(11) -0.0014(11) 0.0051(12)
O5 0.0245(15) 0.0080(12) 0.0132(12) -0.0014(10) -0.0052(11) -0.0004(11)
O6 0.0382(18) 0.0221(15) 0.0143(12) -0.0010(12) -0.0061(12) 0.0084(13)
C1 0.026(2) 0.016(2) 0.0097(17) 0.0045(15) 0.0004(15) 0.0038(17)
C2 0.025(2) 0.0118(18) 0.0228(19) 0.0006(16) 0.0005(16) -0.0027(17)
C3 0.024(2) 0.0119(18) 0.0177(18) -0.0007(16) -0.0031(16) 0.0007(16)
C4 0.014(2) 0.0102(18) 0.0150(17) 0.0020(14) -0.0028(15) 0.0045(15)
C5 0.020(2) 0.0173(19) 0.0186(18) 0.0026(16) -0.0028(16) -0.0022(16)
C6 0.030(2) 0.0143(19) 0.0135(17) -0.0044(15) -0.0012(16) 0.0018(16)
C7 0.012(2) 0.0167(19) 0.0162(18) 0.0010(15) -0.0012(15) 0.0012(16)
C8 0.017(2) 0.0122(18) 0.0167(18) -0.0003(15) -0.0052(16) -0.0036(16)
C9 0.014(2) 0.0134(17) 0.0161(19) -0.0031(15) -0.0018(15) 0.0008(15)
C10 0.024(2) 0.0137(18) 0.0141(18) -0.0033(15) -0.0011(16) 0.0005(17)
C11 0.073(4) 0.018(2) 0.040(3) 0.001(2) 0.013(3) 0.014(2)
C12 0.051(3) 0.043(3) 0.111(5) -0.049(3) -0.044(3) 0.019(3)
C13 0.048(3) 0.022(2) 0.047(3) -0.004(2) 0.018(2) 0.010(2)
C14 0.016(2) 0.0164(18) 0.0134(18) -0.0008(16) 0.0000(15) -0.0017(17)
C15 0.013(2) 0.0137(17) 0.0132(17) -0.0011(16) -0.0018(15) 0.0010(16)
C16 0.019(2) 0.0082(17) 0.0163(18) -0.0021(15) -0.0051(16) -0.0005(15)
C17 0.020(2) 0.0100(17) 0.0112(17) 0.0029(15) 0.0036(14) 0.0007(16)
C18 0.025(2) 0.0155(19) 0.0188(19) -0.0029(16) -0.0038(15) -0.0021(17)
C19 0.016(2) 0.017(2) 0.025(2) -0.0002(17) 0.0022(16) -0.0023(16)
C20 0.012(2) 0.0134(17) 0.0156(18) -0.0060(15) -0.0049(15) -0.0001(15)
C21 0.018(2) 0.0147(18) 0.0168(19) 0.0019(16) 0.0017(16) -0.0009(16)
C22 0.017(2) 0.0131(18) 0.020(2) 0.0013(16) 0.0007(15) 0.0004(16)
C23 0.029(2) 0.0111(18) 0.026(2) 0.0041(17) 0.0078(18) 0.0015(17)
C24 0.067(4) 0.015(2) 0.041(3) 0.010(2) 0.024(2) 0.002(2)
C25 0.034(3) 0.023(2) 0.048(3) 0.007(2) 0.004(2) 0.0073(19)
C26 0.040(3) 0.016(2) 0.051(3) 0.005(2) -0.004(2) -0.009(2)
C27 0.020(2) 0.0102(18) 0.0184(19) -0.0011(15) 0.0018(16) -0.0011(16)
C28 0.011(2) 0.0155(19) 0.0154(17) -0.0022(15) -0.0012(14) -0.0004(15)
C29 0.015(2) 0.0099(17) 0.0165(18) 0.0030(15) 0.0001(15) -0.0016(15)
C30 0.019(2) 0.0098(18) 0.0135(17) 0.0020(15) -0.0012(15) 0.0045(16)
C31 0.019(2) 0.0134(19) 0.0158(17) -0.0002(15) -0.0032(15) -0.0001(16)
C32 0.017(2) 0.0133(19) 0.023(2) -0.0009(16) 0.0020(16) 0.0033(16)
C33 0.024(2) 0.0141(19) 0.0134(17) 0.0008(15) 0.0008(15) 0.0072(17)
C34 0.025(2) 0.019(2) 0.0144(18) -0.0048(16) -0.0030(17) 0.0027(17)
C35 0.019(2) 0.021(2) 0.0196(19) -0.0005(17) -0.0026(16) -0.0055(17)
O1 0.0291(17) 0.0247(15) 0.0133(12) -0.0019(11) 0.0031(11) -0.0015(12)
O2 0.0244(16) 0.0107(12) 0.0155(13) 0.0019(11) 0.0054(11) 0.0000(11)
O3 0.0340(17) 0.0271(15) 0.0111(12) -0.0038(11) 0.0028(12) 0.0003(12)

loop_
_atom_type_symbol
_atom_type_description
_atom_type_scat_dispersion_real
_atom_type_scat_dispersion_imag
_atom_type_scat_source
C C 0.0033 0.0016 'International Tables Vol C Tables 4.2.6.8 and 6.1.1.4'
H H 0.0000 0.0000 'International Tables Vol C Tables 4.2.6.8 and 6.1.1.4'
O O 0.0106 0.0060 'International Tables Vol C Tables 4.2.6.8 and 6.1.1.4'

loop_
_geom_angle_atom_site_label_1
_geom_angle_atom_site_label_2
_geom_angle_atom_site_label_3
_geom_angle
C37 C36 C41 120.5(3)
C37 C36 O4 117.9(3)
C41 C36 O4 121.6(3)
C36 C37 C38 119.8(3)
C37 C38 C39 121.5(3)
C38 C39 C40 117.5(3)
C38 C39 C42 118.9(3)
C40 C39 C42 123.6(3)
C41 C40 C39 120.6(3)
C36 C41 C40 120.0(3)
C43 C42 C39 119.6(3)
C43 C42 C51 117.6(3)
C51 C42 C39 122.7(3)
C42 C43 C44 123.3(3)
C43 C44 C45 121.6(3)
C43 C44 C49 116.0(3)
C49 C44 C45 122.4(3)
C44 C45 C47 107.8(3)
C46 C45 C44 110.0(3)
C46 C45 C47 108.3(3)
C48 C45 C44 113.9(3)
C48 C45 C46 108.7(3)
C48 C45 C47 107.9(3)
C50 C49 C44 123.7(3)
C49 C50 C52 119.8(3)
C51 C50 C49 117.6(3)
C51 C50 C52 122.6(3)
C50 C51 C42 121.9(3)
O5 C51 C42 115.4(3)
O5 C51 C50 122.7(3)
C50 C52 C53 109.2(3)
C50 C52 C54 108.8(3)
C50 C52 C55 110.6(3)
C53 C52 C54 108.9(3)
C55 C52 C53 110.2(3)
C55 C52 C54 109.0(3)
C56 C55 C52 122.1(3)
C56 C55 C57 117.7(3)
C57 C55 C52 120.2(3)
C55 C56 C64 121.6(3)
C55 C56 O5 123.0(3)
O5 C56 C64 115.4(3)
C58 C57 C55 123.1(3)
C57 C58 C59 121.6(3)
C57 C58 C63 117.2(3)
C63 C58 C59 121.1(3)
C60 C59 C58 108.7(3)
C60 C59 C61 109.2(3)
C61 C59 C58 111.0(3)
C62 C59 C58 111.3(3)
C62 C59 C60 109.1(3)
C62 C59 C61 107.5(3)
C58 C63 C64 122.0(3)
C56 C64 C65 122.9(3)
C63 C64 C56 118.4(3)
C63 C64 C65 118.7(3)
C66 C65 C64 120.2(3)
C66 C65 C70 118.1(3)
C70 C65 C64 121.6(3)
C65 C66 C67 121.0(3)
C68 C67 C66 119.3(3)
C67 C68 C69 121.1(3)
C67 C68 O6 121.7(3)
C69 C68 O6 117.2(3)
C68 C69 C70 119.7(3)
C69 C70 C65 120.7(3)
C51 O5 C56 118.9(3)
C2 C1 C6 121.0(3)
C2 C1 O1 117.6(3)
C6 C1 O1 121.3(3)
C1 C2 C3 118.9(3)
C4 C3 C2 120.9(3)
C3 C4 C5 118.8(3)
C3 C4 C7 121.6(3)
C5 C4 C7 119.6(3)
C6 C5 C4 120.9(3)
C5 C6 C1 119.5(3)
C8 C7 C4 120.4(3)
C8 C7 C16 117.4(3)
C16 C7 C4 122.0(3)
C9 C8 C7 122.9(3)
C8 C9 C10 121.0(3)
C8 C9 C14 116.9(3)
C14 C9 C10 122.1(3)
C11 C10 C9 112.0(3)
C11 C10 C12 110.2(4)
C11 C10 C13 106.1(3)
C12 C10 C9 108.4(3)
C12 C10 C13 108.8(4)
C13 C10 C9 111.2(3)
C9 C14 C15 123.4(3)
C14 C15 C17 121.5(3)
C16 C15 C14 116.7(3)
C16 C15 C17 121.8(3)
C15 C16 C7 122.7(3)
O2 C16 C7 114.5(3)
O2 C16 C15 122.8(3)
C15 C17 C18 109.1(3)
C15 C17 C19 109.4(3)
C15 C17 C20 110.5(3)
C18 C17 C19 109.8(3)
C20 C17 C18 108.9(3)
C20 C17 C19 109.1(3)
C21 C20 C17 120.5(3)
C29 C20 C17 122.1(3)
C29 C20 C21 117.4(3)
C22 C21 C20 122.9(3)
C21 C22 C23 123.4(3)
C21 C22 C27 117.4(3)
C27 C22 C23 119.2(3)
C22 C23 C25 110.7(3)
C22 C23 C26 108.8(3)
C24 C23 C22 112.0(3)
C24 C23 C25 108.3(3)
C24 C23 C26 108.1(3)
C25 C23 C26 108.8(3)
C28 C27 C22 121.9(3)
C27 C28 C29 117.6(3)
C27 C28 C30 119.8(3)
C29 C28 C30 122.6(3)
C20 C29 C28 122.7(3)
O2 C29 C20 122.8(3)
O2 C29 C28 114.5(3)
C31 C30 C28 121.6(3)
C35 C30 C28 120.7(3)
C35 C30 C31 117.8(3)
C32 C31 C30 120.8(3)
C33 C32 C31 120.1(3)
C32 C33 C34 120.5(3)
C32 C33 O3 120.9(3)
C34 C33 O3 118.5(3)
C35 C34 C33 118.9(3)
C34 C35 C30 121.9(3)
C29 O2 C16 119.4(3)

loop_
_geom_bond_atom_site_label_1
_geom_bond_atom_site_label_2
_geom_bond_distance
C36 C37 1.360(5)
C36 C41 1.378(5)
C36 O4 1.388(4)
C37 C38 1.384(5)
C38 C39 1.394(5)
C39 C40 1.399(5)
C39 C42 1.490(5)
C40 C41 1.387(5)
C42 C43 1.386(5)
C42 C51 1.405(5)
C43 C44 1.394(5)
C44 C45 1.534(5)
C44 C49 1.394(5)
C45 C46 1.521(5)
C45 C47 1.544(5)
C45 C48 1.513(5)
C49 C50 1.389(5)
C50 C51 1.380(5)
C50 C52 1.515(5)
C51 O5 1.379(4)
C52 C53 1.537(5)
C52 C54 1.540(5)
C52 C55 1.515(5)
C55 C56 1.383(5)
C55 C57 1.401(5)
C56 C64 1.397(5)
C56 O5 1.384(4)
C57 C58 1.382(5)
C58 C59 1.545(5)
C58 C63 1.394(5)
C59 C60 1.519(6)
C59 C61 1.528(5)
C59 C62 1.518(5)
C63 C64 1.395(5)
C64 C65 1.487(5)
C65 C66 1.393(5)
C65 C70 1.397(5)
C66 C67 1.395(5)
C67 C68 1.364(5)
C68 C69 1.379(5)
C68 O6 1.390(4)
C69 C70 1.384(5)
C1 C2 1.383(5)
C1 C6 1.387(5)
C1 O1 1.393(4)
C2 C3 1.392(5)
C3 C4 1.389(5)
C4 C5 1.395(5)
C4 C7 1.483(5)
C5 C6 1.375(5)
C7 C8 1.392(5)
C7 C16 1.399(5)
C8 C9 1.388(5)
C9 C10 1.537(5)
C9 C14 1.392(5)
C10 C11 1.514(5)
C10 C12 1.518(6)
C10 C13 1.525(5)
C14 C15 1.401(5)
C15 C16 1.388(5)
C15 C17 1.520(5)
C16 O2 1.376(4)
C17 C18 1.535(5)
C17 C19 1.541(5)
C17 C20 1.531(5)
C20 C21 1.406(5)
C20 C29 1.376(5)
C21 C22 1.377(5)
C22 C23 1.529(5)
C22 C27 1.407(5)
C23 C24 1.525(5)
C23 C25 1.535(5)
C23 C26 1.538(5)
C27 C28 1.396(5)
C28 C29 1.397(5)
C28 C30 1.485(5)
C29 O2 1.376(4)
C30 C31 1.395(5)
C30 C35 1.389(5)
C31 C32 1.389(5)
C32 C33 1.371(5)
C33 C34 1.387(5)
C33 O3 1.390(4)
C34 C35 1.386(5)
